data_4501047
loop_
_publ_author_name
'Janssen, Femke F. B. J.'
'Veraart, Laurens P. J.'
'Smits, Jan M. M.'
'de Gelder, Ren\'e'
'Rowan, Alan E.'

_publ_contact_author
;
        Prof.dr. A.E. Rowan
        Radboud University Nijmegen
        Molecular Materials 
        Institute for Molecules and Materials
        Heyendaalseweg 135
        6525 AJ Nijmegen
        The Netherlands
;
_publ_section_title
;
 1. Solvent, Linker, and Anion Effects on the Formation, Connectivity, and
 Topology of Cu(I)/PPh3/N-Donor Ligand Coordination Polymers
;
_journal_issue 10
_journal_name_full 'Crystal Growth &amp; Design'
_journal_page_first 4313
_journal_paper_doi 10.1021/cg2006502
_journal_volume 11
_journal_year 2011
_chemical_formula_sum 'C30 H31 Cu F6 N4 O P2'
_chemical_formula_weight 703.07
_chemical_name_systematic
;
 ?
;
_space_group_IT_number 2
_symmetry_cell_setting triclinic
_symmetry_space_group_name_Hall '-P 1'
_symmetry_space_group_name_H-M 'P -1'
_atom_sites_solution_hydrogens geom
_atom_sites_solution_primary direct
_atom_sites_solution_secondary difmap
_audit_creation_date 2006-07-27
_audit_creation_method 'SHELXL, adapted and expanded'
_cell_angle_alpha 63.634(6)
_cell_angle_beta 72.594(4)
_cell_angle_gamma 74.095(6)
_cell_formula_units_Z 2
_cell_length_a 10.6227(4)
_cell_length_b 12.5763(16)
_cell_length_c 14.1396(8)
_cell_measurement_reflns_used 83
_cell_measurement_temperature 208(2)
_cell_measurement_theta_max 25.000
_cell_measurement_theta_min 2.040
_cell_volume 1592.8(2)
_computing_data_collection
;
Nonius "Collect" program suite (Nonius, 1999)
;
_computing_data_reduction
;
Nonius "EvalCCD" program suite (Duisenberg, 1998)
;
_computing_molecular_graphics
;
PLATON (Spek, 2003)
;
_computing_structure_refinement 'SHELXL-97 (Sheldrick, 1997)'
_computing_structure_solution
;
DIRDIF (Beurskens et al., 1996),
PATTY (Beurskens et al., 1987)
;
_diffrn_ambient_temperature 208(2)
_diffrn_detector_area_resol_mean 18.4
_diffrn_measured_fraction_theta_full 0.998
_diffrn_measured_fraction_theta_max 0.998
_diffrn_measurement_device 'Nonius KappaCCD'
_diffrn_measurement_method 'area detector \f and \w scan'
_diffrn_radiation_monochromator graphite
_diffrn_radiation_source 'fine-focus sealed tube'
_diffrn_radiation_type MoK\a
_diffrn_radiation_wavelength 0.71073
_diffrn_reflns_av_R_equivalents 0.1276
_diffrn_reflns_av_sigmaI/netI 0.1554
_diffrn_reflns_limit_h_max 12
_diffrn_reflns_limit_h_min -12
_diffrn_reflns_limit_k_max 14
_diffrn_reflns_limit_k_min -14
_diffrn_reflns_limit_l_max 16
_diffrn_reflns_limit_l_min -16
_diffrn_reflns_number 29562
_diffrn_reflns_theta_full 25.00
_diffrn_reflns_theta_max 25.00
_diffrn_reflns_theta_min 2.04
_diffrn_standards_decay_% 0.000
_diffrn_standards_interval_time 0
_diffrn_standards_number 0
_exptl_absorpt_coefficient_mu 0.852
_exptl_absorpt_correction_T_max 0.980
_exptl_absorpt_correction_T_min 0.815
_exptl_absorpt_correction_type multi-scan
_exptl_absorpt_process_details 'SADABS multiscan (Sheldrick, 1996)'
_exptl_crystal_colour 'translucent light yellow'
_exptl_crystal_density_diffrn 1.466
_exptl_crystal_density_method 'not measured'
_exptl_crystal_description 'rather regular needle'
_exptl_crystal_F_000 720
_exptl_crystal_size_max 0.29
_exptl_crystal_size_mid 0.04
_exptl_crystal_size_min 0.03
_refine_diff_density_max 0.648
_refine_diff_density_min -0.471
_refine_diff_density_rms 0.115
_refine_ls_extinction_method none
_refine_ls_goodness_of_fit_all 1.031
_refine_ls_goodness_of_fit_ref 1.031
_refine_ls_hydrogen_treatment constr
_refine_ls_matrix_type full
_refine_ls_number_parameters 352
_refine_ls_number_reflns 5597
_refine_ls_number_restraints 0
_refine_ls_restrained_S_all 1.031
_refine_ls_R_factor_all 0.1704
_refine_ls_R_factor_gt 0.0986
_refine_ls_R_factor_obs 0.0986
_refine_ls_shift/esd_max 0.000
_refine_ls_shift/esd_mean 0.000
_refine_ls_shift/su_max 0.000
_refine_ls_shift/su_mean 0.000
_refine_ls_structure_factor_coef Fsqd
_refine_ls_weighting_details
;
w=1/[\s^2^(Fo^2^)+(0.0973P)^2^+3.8521P] where P=(Fo^2^+2Fc^2^)/3
;
_refine_ls_weighting_scheme calc
_refine_ls_wR_factor_all 0.2247
_refine_ls_wR_factor_gt 0.1951
_refine_ls_wR_factor_obs 0.1951
_refine_ls_wR_factor_ref 0.2247
_reflns_number_gt 3245
_reflns_number_observed 3245
_reflns_number_total 5597
_reflns_observed_criterion >2sigma(I)
_reflns_threshold_expression >2sigma(I)
_cod_data_source_file cg2006502_si_001.cif
_cod_data_source_block LVERA3
_cod_depositor_comments
;
The following automatic conversions were performed:
'_publ_contact_autor' tag replaced with '_publ_contact_author'.

Automatic conversion script
Id: cif_correct_tags 1440 2010-10-19 06:21:57Z saulius 

The following automatic conversions were performed:

'_geom_bond_publ_flag' value 'Y' changed to 'y' according to
/home/saulius/struct/CIF-dictionaries/cif_core.dic dictionary named
'cif_core.dic' version 2.4.1 from 2010-06-29 (45
times).

'_geom_angle_publ_flag' value 'Y' changed to 'y' according
to /home/saulius/struct/CIF-dictionaries/cif_core.dic dictionary
named 'cif_core.dic' version 2.4.1 from 2010-06-29 (69 times).

Automatic conversion script
Id: cif_fix_values 1715 2011-07-08 13:25:40Z adriana 
;
_cod_database_code 4501047

loop_
_symmetry_equiv_pos_as_xyz
'x, y, z'
'-x, -y, -z'

loop_
_atom_site_label
_atom_site_type_symbol
_atom_site_fract_x
_atom_site_fract_y
_atom_site_fract_z
_atom_site_U_iso_or_equiv
_atom_site_adp_type
_atom_site_occupancy
_atom_site_calc_flag
_atom_site_refinement_flags
Cu1 Cu 0.18839(9) 0.47304(9) 0.17227(7) 0.0242(3) Uani 1 d .
P1 P 0.19109(18) 0.32011(18) 0.32743(16) 0.0221(5) Uani 1 d .
N1 N 0.0764(6) 0.4873(6) 0.0694(5) 0.0290(16) Uani 1 d .
C1 C -0.0441(9) 0.4619(10) 0.1038(7) 0.055(3) Uani 1 d .
H1 H -0.0801 0.4333 0.1783 0.066 Uiso 1 calc R
C2 C 0.1196(9) 0.5250(11) -0.0360(7) 0.067(4) Uani 1 d .
H2 H 0.2066 0.5436 -0.0654 0.080 Uiso 1 calc R
N2 N 0.3772(5) 0.4904(6) 0.0685(5) 0.0235(15) Uani 1 d .
C3 C 0.4733(7) 0.3957(7) 0.0725(6) 0.0294(19) Uani 1 d .
H3 H 0.4565 0.3192 0.1243 0.035 Uiso 1 calc R
C4 C 0.4066(7) 0.5946(8) -0.0052(6) 0.030(2) Uani 1 d .
H4 H 0.3420 0.6642 -0.0112 0.036 Uiso 1 calc R
N3 N 0.1297(6) 0.6468(6) 0.1687(5) 0.0301(16) Uani 1 d .
C5 C 0.0147(10) 0.7164(10) 0.1422(10) 0.065(3) Uani 1 d .
H5 H -0.0459 0.6856 0.1282 0.078 Uiso 1 calc R
C6 C -0.0151(13) 0.8332(14) 0.1355(13) 0.104(5) Uani 1 d .
H6 H -0.1006 0.8768 0.1251 0.125 Uiso 1 calc R
N7 N 0.0664(15) 0.8844(14) 0.1425(16) 0.160(7) Uani 1 d .
C8 C 0.1748(13) 0.8215(12) 0.1672(13) 0.099(5) Uani 1 d .
H8 H 0.2378 0.8581 0.1716 0.118 Uiso 1 calc R
C9 C 0.2050(10) 0.7002(10) 0.1881(10) 0.071(4) Uani 1 d .
H9 H 0.2810 0.6542 0.2169 0.085 Uiso 1 calc R
C11A C 0.2820(7) 0.3322(6) 0.4125(6) 0.0211(17) Uani 1 d .
C12A C 0.3935(7) 0.3877(7) 0.3626(6) 0.0291(19) Uani 1 d .
H12A H 0.4186 0.4206 0.2870 0.035 Uiso 1 calc R
C13A C 0.4679(8) 0.3949(8) 0.4235(8) 0.039(2) Uani 1 d .
H13A H 0.5467 0.4286 0.3897 0.046 Uiso 1 calc R
C14A C 0.4270(8) 0.3529(7) 0.5337(7) 0.034(2) Uani 1 d .
H14A H 0.4769 0.3602 0.5747 0.040 Uiso 1 calc R
C15A C 0.3148(8) 0.3006(8) 0.5846(7) 0.038(2) Uani 1 d .
H15A H 0.2875 0.2721 0.6601 0.046 Uiso 1 calc R
C16A C 0.2424(7) 0.2902(7) 0.5242(6) 0.0294(19) Uani 1 d .
H16A H 0.1651 0.2543 0.5587 0.035 Uiso 1 calc R
C11B C 0.0323(7) 0.2866(7) 0.4151(6) 0.0274(19) Uani 1 d .
C12B C -0.0654(8) 0.3831(8) 0.4237(7) 0.048(3) Uani 1 d .
H12B H -0.0491 0.4622 0.3809 0.058 Uiso 1 calc R
C13B C -0.1859(9) 0.3631(10) 0.4945(9) 0.068(3) Uani 1 d .
H13B H -0.2517 0.4291 0.4991 0.082 Uiso 1 calc R
C14B C -0.2112(8) 0.2509(9) 0.5573(8) 0.049(3) Uani 1 d .
H14B H -0.2929 0.2392 0.6072 0.059 Uiso 1 calc R
C15B C -0.1186(8) 0.1527(8) 0.5490(7) 0.044(2) Uani 1 d .
H15B H -0.1376 0.0742 0.5906 0.053 Uiso 1 calc R
C16B C 0.0020(8) 0.1721(8) 0.4789(7) 0.036(2) Uani 1 d .
H16B H 0.0662 0.1055 0.4738 0.044 Uiso 1 calc R
C11C C 0.2783(7) 0.1801(7) 0.3143(6) 0.0276(19) Uani 1 d .
C12C C 0.3553(8) 0.0919(8) 0.3829(7) 0.038(2) Uani 1 d .
H12C H 0.3616 0.1009 0.4438 0.046 Uiso 1 calc R
C13C C 0.4240(9) -0.0095(9) 0.3654(9) 0.054(3) Uani 1 d .
H13C H 0.4733 -0.0705 0.4155 0.065 Uiso 1 calc R
C14C C 0.4203(9) -0.0212(9) 0.2760(9) 0.050(3) Uani 1 d .
H14C H 0.4716 -0.0885 0.2619 0.060 Uiso 1 calc R
C15C C 0.3434(10) 0.0632(9) 0.2058(8) 0.050(3) Uani 1 d .
H15C H 0.3381 0.0520 0.1457 0.060 Uiso 1 calc R
C16C C 0.2729(8) 0.1658(8) 0.2230(7) 0.035(2) Uani 1 d .
H16C H 0.2218 0.2254 0.1736 0.042 Uiso 1 calc R
P2 P -0.3852(3) -0.3003(3) 0.1405(2) 0.0547(8) Uani 1 d .
F1 F -0.2884(5) -0.3879(6) 0.2198(5) 0.0696(18) Uani 1 d .
F2 F -0.4834(7) -0.2173(7) 0.0617(5) 0.106(3) Uani 1 d .
F3 F -0.3455(7) -0.1915(7) 0.1448(6) 0.095(2) Uani 1 d .
F4 F -0.2673(7) -0.2941(7) 0.0397(5) 0.091(2) Uani 1 d .
F5 F -0.4225(6) -0.4155(6) 0.1416(5) 0.0764(19) Uani 1 d .
F6 F -0.5068(5) -0.3012(6) 0.2389(4) 0.0646(17) Uani 1 d .

loop_
_atom_site_aniso_label
_atom_site_aniso_U_11
_atom_site_aniso_U_22
_atom_site_aniso_U_33
_atom_site_aniso_U_23
_atom_site_aniso_U_13
_atom_site_aniso_U_12
Cu1 0.0221(5) 0.0316(6) 0.0156(5) -0.0039(4) -0.0044(4) -0.0083(4)
P1 0.0198(10) 0.0276(13) 0.0190(11) -0.0090(10) -0.0026(8) -0.0058(9)
N1 0.029(4) 0.036(4) 0.027(4) -0.013(3) -0.015(3) -0.001(3)
C1 0.044(6) 0.102(9) 0.018(5) -0.011(5) 0.000(4) -0.041(6)
C2 0.043(6) 0.131(11) 0.026(6) -0.008(6) -0.020(5) -0.039(6)
N2 0.017(3) 0.042(4) 0.016(4) -0.020(3) 0.006(3) -0.008(3)
C3 0.021(4) 0.028(5) 0.034(5) -0.012(4) 0.000(4) -0.001(4)
C4 0.023(4) 0.034(5) 0.026(5) -0.006(4) -0.002(4) -0.004(4)
N3 0.027(4) 0.028(4) 0.040(4) -0.017(3) -0.011(3) 0.000(3)
C5 0.048(6) 0.056(8) 0.116(10) -0.058(7) -0.038(6) 0.020(5)
C6 0.055(8) 0.102(13) 0.169(16) -0.081(12) -0.033(9) 0.025(8)
N7 0.095(11) 0.130(13) 0.30(2) -0.128(14) -0.063(12) 0.009(10)
C8 0.065(9) 0.082(11) 0.188(16) -0.093(11) -0.030(9) 0.002(8)
C9 0.059(7) 0.060(8) 0.131(11) -0.062(8) -0.048(7) 0.005(6)
C11A 0.028(4) 0.017(4) 0.014(4) -0.007(3) -0.005(3) 0.006(3)
C12A 0.033(5) 0.038(5) 0.025(5) -0.017(4) -0.006(4) -0.011(4)
C13A 0.025(4) 0.047(6) 0.057(7) -0.030(5) -0.017(4) 0.000(4)
C14A 0.044(5) 0.035(5) 0.036(5) -0.024(4) -0.022(4) 0.004(4)
C15A 0.048(6) 0.048(6) 0.025(5) -0.016(4) -0.014(4) -0.006(5)
C16A 0.030(4) 0.037(5) 0.025(5) -0.020(4) 0.002(4) -0.006(4)
C11B 0.023(4) 0.038(5) 0.021(4) -0.017(4) 0.001(3) -0.002(4)
C12B 0.032(5) 0.035(6) 0.053(6) -0.011(5) 0.014(4) -0.005(4)
C13B 0.032(5) 0.050(7) 0.088(9) -0.022(6) 0.015(5) 0.009(5)
C14B 0.029(5) 0.050(7) 0.046(6) -0.010(5) 0.016(4) -0.012(5)
C15B 0.030(5) 0.038(6) 0.051(6) -0.013(5) 0.012(4) -0.013(4)
C16B 0.031(5) 0.032(5) 0.038(5) -0.014(4) 0.008(4) -0.008(4)
C11C 0.028(4) 0.033(5) 0.025(5) -0.012(4) 0.006(4) -0.020(4)
C12C 0.037(5) 0.036(6) 0.043(6) -0.017(5) -0.015(4) 0.003(4)
C13C 0.043(6) 0.038(6) 0.084(8) -0.035(6) -0.009(5) 0.006(5)
C14C 0.038(5) 0.044(7) 0.068(8) -0.040(6) 0.021(5) -0.014(5)
C15C 0.078(7) 0.046(7) 0.034(6) -0.022(5) 0.005(5) -0.028(6)
C16C 0.048(5) 0.034(5) 0.026(5) -0.013(4) -0.001(4) -0.016(4)
P2 0.0535(17) 0.084(2) 0.0376(16) -0.0296(15) -0.0041(13) -0.0235(15)
F1 0.059(4) 0.104(5) 0.058(4) -0.040(4) -0.023(3) -0.006(3)
F2 0.103(5) 0.137(7) 0.062(5) -0.013(4) -0.033(4) -0.025(5)
F3 0.094(5) 0.109(6) 0.109(6) -0.066(5) 0.005(4) -0.043(4)
F4 0.097(5) 0.123(6) 0.054(4) -0.041(4) 0.018(4) -0.043(4)
F5 0.092(4) 0.097(5) 0.070(4) -0.052(4) -0.005(4) -0.040(4)
F6 0.050(3) 0.098(5) 0.050(4) -0.038(3) 0.007(3) -0.023(3)

loop_
_atom_type_symbol
_atom_type_description
_atom_type_scat_dispersion_real
_atom_type_scat_dispersion_imag
_atom_type_scat_source
C C 0.0033 0.0016 'International Tables Vol C Tables 4.2.6.8 and 6.1.1.4'
H H 0.0000 0.0000 'International Tables Vol C Tables 4.2.6.8 and 6.1.1.4'
N N 0.0061 0.0033 'International Tables Vol C Tables 4.2.6.8 and 6.1.1.4'
P P 0.1023 0.0942 'International Tables Vol C Tables 4.2.6.8 and 6.1.1.4'
F F 0.0171 0.0103 'International Tables Vol C Tables 4.2.6.8 and 6.1.1.4'
Cu Cu 0.3201 1.2651 'International Tables Vol C Tables 4.2.6.8 and 6.1.1.4'
O O 0.0106 0.0060 'International Tables Vol C Tables 4.2.6.8 and 6.1.1.4'

loop_
_geom_angle_atom_site_label_1
_geom_angle_atom_site_label_2
_geom_angle_atom_site_label_3
_geom_angle
_geom_angle_site_symmetry_3
_geom_angle_publ_flag
N1 Cu1 N3 98.8(2) . y
N1 Cu1 N2 100.6(2) . y
N3 Cu1 N2 99.5(3) . y
N1 Cu1 P1 121.0(2) . y
N3 Cu1 P1 119.25(19) . y
N2 Cu1 P1 113.99(19) . y
C11B P1 C11C 105.0(4) . y
C11B P1 C11A 103.6(3) . y
C11C P1 C11A 102.2(3) . y
C11B P1 Cu1 117.3(3) . y
C11C P1 Cu1 113.1(3) . y
C11A P1 Cu1 114.1(3) . y
C1 N1 C2 114.8(7) . y
C1 N1 Cu1 122.2(6) . y
C2 N1 Cu1 123.0(6) . y
N1 C1 C2 122.3(8) 2_565 y
N1 C2 C1 122.9(8) 2_565 y
C4 N2 C3 116.0(6) . y
C4 N2 Cu1 122.1(5) . y
C3 N2 Cu1 121.9(5) . y
N2 C3 C4 122.4(7) 2_665 y
N2 C4 C3 121.6(7) 2_665 y
C9 N3 C5 114.0(8) . y
C9 N3 Cu1 123.1(6) . y
C5 N3 Cu1 122.9(6) . y
N3 C5 C6 120.1(10) . y
N7 C6 C5 123.5(12) . y
C8 N7 C6 117.4(15) . y
N7 C8 C9 122.3(12) . y
N3 C9 C8 121.7(10) . y
C12A C11A C16A 119.0(7) . y
C12A C11A P1 118.0(5) . y
C16A C11A P1 123.0(6) . y
C13A C12A C11A 120.0(8) . y
C14A C13A C12A 119.9(8) . y
C15A C14A C13A 121.0(7) . y
C14A C15A C16A 119.2(8) . y
C15A C16A C11A 120.8(8) . y
C16B C11B C12B 117.4(7) . y
C16B C11B P1 125.2(6) . y
C12B C11B P1 117.4(6) . y
C13B C12B C11B 120.2(9) . y
C14B C13B C12B 121.1(9) . y
C13B C14B C15B 120.6(8) . y
C16B C15B C14B 118.5(8) . y
C15B C16B C11B 122.2(8) . y
C12C C11C C16C 118.0(8) . y
C12C C11C P1 124.8(6) . y
C16C C11C P1 117.1(6) . y
C11C C12C C13C 121.8(9) . y
C14C C13C C12C 119.7(10) . y
C13C C14C C15C 120.8(9) . y
C14C C15C C16C 119.9(9) . y
C15C C16C C11C 119.7(8) . y
F3 P2 F2 93.7(4) . y
F3 P2 F4 89.9(4) . y
F2 P2 F4 89.4(4) . y
F3 P2 F1 88.5(4) . y
F2 P2 F1 177.8(4) . y
F4 P2 F1 90.8(4) . y
F3 P2 F6 89.1(4) . y
F2 P2 F6 88.5(4) . y
F4 P2 F6 177.6(4) . y
F1 P2 F6 91.3(3) . y
F3 P2 F5 177.0(4) . y
F2 P2 F5 89.2(4) . y
F4 P2 F5 91.1(4) . y
F1 P2 F5 88.6(4) . y
F6 P2 F5 90.1(3) . y

loop_
_geom_bond_atom_site_label_1
_geom_bond_atom_site_label_2
_geom_bond_distance
_geom_bond_site_symmetry_2
_geom_bond_publ_flag
Cu1 N1 2.061(6) . y
Cu1 N3 2.084(6) . y
Cu1 N2 2.102(6) . y
Cu1 P1 2.185(2) . y
P1 C11B 1.798(8) . y
P1 C11C 1.812(8) . y
P1 C11A 1.828(7) . y
N1 C1 1.300(10) . y
N1 C2 1.319(11) . y
C1 C2 1.355(11) 2_565 y
C2 C1 1.355(11) 2_565 y
N2 C4 1.311(10) . y
N2 C3 1.331(9) . y
C3 C4 1.343(10) 2_665 y
C4 C3 1.343(10) 2_665 y
N3 C9 1.325(10) . y
N3 C5 1.340(10) . y
C5 C6 1.381(16) . y
C6 N7 1.260(16) . y
N7 C8 1.252(16) . y
C8 C9 1.380(15) . y
C11A C12A 1.379(10) . y
C11A C16A 1.390(10) . y
C12A C13A 1.374(10) . y
C13A C14A 1.373(11) . y
C14A C15A 1.366(11) . y
C15A C16A 1.373(10) . y
C11B C16B 1.385(11) . y
C11B C12B 1.388(11) . y
C12B C13B 1.375(12) . y
C13B C14B 1.343(13) . y
C14B C15B 1.379(12) . y
C15B C16B 1.371(11) . y
C11C C12C 1.365(11) . y
C11C C16C 1.400(10) . y
C12C C13C 1.372(12) . y
C13C C14C 1.349(13) . y
C14C C15C 1.361(13) . y
C15C C16C 1.388(12) . y
P2 F3 1.568(7) . y
P2 F2 1.576(7) . y
P2 F4 1.578(6) . y
P2 F1 1.582(6) . y
P2 F6 1.589(6) . y
P2 F5 1.595(6) . y
